data_7718991
loop_
_publ_author_name
'Pagliaricci, Sara'
'Pagliaricci, Noemi'
'Tombesi, Alessia'
'Pettinari, Claudio'
'Cuccioloni, Massimiliano'
'Juricic, Helena'
'Galindo, Agust&#xed;n'
'Fadaei-Tirani, Farzaneh'
'Pettinari, Riccardo'
'Marchetti, Fabio'

_publ_section_title
;
 Ruthenium(II)-bisdemethoxycurcumin conjugate complexes as potent
 antitumour agents through simultaneous inhibition of 20S proteasome and
 HMG-CoA reductase.
;
_journal_issue 29
_journal_name_full 'Dalton transactions (Cambridge, England : 2003)'
_journal_page_first 11324
_journal_page_last 11336
_journal_paper_doi 10.1039/d5dt01240f
_journal_volume 54
_journal_year 2025
_chemical_formula_moiety 'C31 H36 O6'
_chemical_formula_sum 'C31 H36 O6'
_chemical_formula_weight 504.60
_space_group_crystal_system monoclinic
_space_group_IT_number 14
_space_group_name_Hall '-P 2yn'
_space_group_name_H-M_alt 'P 1 21/n 1'
_atom_sites_solution_hydrogens geom
_atom_sites_solution_primary dual
_atom_sites_solution_secondary difmap
_audit_creation_date 2025-01-10
_audit_creation_method
;
Olex2 1.5
(compiled 2024.02.16 svn.r378c4104 for OlexSys, GUI svn.r6928)
;
_audit_update_record
;
2025-02-17 deposited with the CCDC.	2025-06-30 downloaded from the CCDC.
;
_cell_angle_alpha 90
_cell_angle_beta 101.2029(9)
_cell_angle_gamma 90
_cell_formula_units_Z 4
_cell_length_a 18.62759(17)
_cell_length_b 5.94440(6)
_cell_length_c 25.1312(2)
_cell_measurement_reflns_used 17384
_cell_measurement_temperature 140.00(10)
_cell_measurement_theta_max 73.7910
_cell_measurement_theta_min 2.4400
_cell_volume 2729.75(4)
_computing_cell_refinement 'CrysAlisPro 1.171.43.135a (Rigaku OD, 2024)'
_computing_data_collection 'CrysAlisPro system (CCD 43.131a 64-bit (release 19-07-2024))'
_computing_data_reduction 'CrysAlisPro 1.171.43.135a (Rigaku OD, 2024)'
_computing_molecular_graphics 'Olex2 1.5 (Dolomanov et al., 2009)'
_computing_publication_material 'Olex2 1.5 (Dolomanov et al., 2009)'
_computing_structure_refinement 'ShelXL 2019/3 (Sheldrick, 2015)'
_computing_structure_solution 'ShelXT 2018/2 (Sheldrick, 2015)'
_diffrn_ambient_environment N~2~
_diffrn_ambient_temperature 140.00(10)
_diffrn_detector 'Hybrid Pixel Array Detector'
_diffrn_detector_area_resol_mean 10.0000
_diffrn_detector_type 'HyPix-Arc 150'
_diffrn_measured_fraction_theta_full 0.998
_diffrn_measured_fraction_theta_max 0.967
_diffrn_measurement_details
;
List of Runs (angles in degrees, time in seconds):

  # Type    Start    End  Width  t~exp~   \w     \q     \k     \f   Frames
#--------------------------------------------------------------------------
  1  \w     76.00 104.00   0.50    0.05    --   76.80 160.00-170.00   56
  2  \w     60.00  85.00   0.50    0.05    --   69.57 160.00-170.00   50
  3  \w     52.00  77.00   0.50    0.05    --   69.57-160.00 158.00   50
  4  \w     74.00  99.00   0.50    0.05    --   64.18-160.00 158.00   50
  5  \w     81.00 106.00   0.50    0.05    --   76.80-160.00 158.00   50
  6  \w     40.00  68.00   0.50    0.05    --   76.80-125.00  90.00   56
  7  \w     74.00 104.00   0.50    0.05    --   76.80-125.00  90.00   60
  8  \w     79.00 104.00   0.50    0.05    --   76.80-125.00  60.00   50
  9  \w     48.00  73.00   0.50    0.05    --   76.80-125.00  60.00   50
 10  \w     47.00  72.00   0.50    0.05    --   76.80-125.00   0.00   50
 11  \w     75.00 104.00   0.50    0.05    --   76.80-125.00   0.00   58
 12  \w     48.00  76.00   0.50    0.05    --   76.80-118.00 -48.00   56
 13  \w     31.00  91.00   0.50    0.05    --   69.57-118.00 -48.00  120
 14  \w     39.00  83.00   0.50    0.05    --   76.80 -95.00-150.00   88
 15  \w     46.00  75.00   0.50    0.05    --   64.18-118.00 -48.00   58
 16  \w     34.00  77.00   0.50    0.05    --   69.57 -95.00-120.00   86
 17  \w     26.00  64.00   0.50    0.05    --   64.18 -95.00-150.00   76
 18  \w     58.00  83.00   0.50    0.05    --   76.80 -95.00   0.00   50
 19  \w     39.00  64.00   0.50    0.05    --   76.80 -95.00 120.00   50
 20  \w     27.00  71.00   0.50    0.05    --   64.18 -95.00 150.00   88
 21  \w     46.00  85.00   0.50    0.05    --   76.80 -95.00 150.00   78
 22  \w     33.00  58.00   0.50    0.05    --   69.57   0.00-150.00   50
 23  \w     48.00  79.00   0.50    0.05    --   76.80  15.00 -90.00   62
 24  \w     58.00  94.00   0.50    0.05    --   76.80  15.00 -60.00   72
 25  \w     95.00 120.00   0.50    0.05    --   76.80  15.00 -90.00   50
 26  \w     82.00 107.00   0.50    0.05    --   69.57   0.00-150.00   50
 27  \w    -78.00 -52.00   0.50    0.05    --  -64.90 160.00-170.00   52
 28  \w   -112.00 -86.00   0.50    0.05    --  -74.82 140.00-106.34   52
 29  \w    -95.00 -36.00   0.50    0.05    --  -69.34 125.00 -30.00  118
 30  \w    -91.00 -28.00   0.50    0.05    --  -69.34 118.00  37.00  126
 31  \w    -71.00 -34.00   0.50    0.05    --  -69.34   0.00 -60.00   74
 32  \w    -72.00 -36.00   0.50    0.05    --  -69.34   0.00  30.00   72
 33  \w    -66.00 -27.00   0.50    0.05    --  -64.90   0.00  60.00   78
 34  \w    -72.00 -46.00   0.50    0.05    --  -69.34   0.00  90.00   52
 35  \w    -66.00 -27.00   0.50    0.05    --  -64.90   0.00 120.00   78
 36  \w    -85.00 -50.00   0.50    0.05    --  -64.90-160.00 158.00   70
 37  \w   -101.00 -76.00   0.50    0.05    --  -69.34-160.00 158.00   50
;
_diffrn_measurement_device 'four-circle diffractometer'
_diffrn_measurement_device_type 'XtaLAB Synergy R, DW system, HyPix-Arc 150'
_diffrn_measurement_method '\w scans'
_diffrn_orient_matrix_type 'CrysAlisPro convention (1999,Acta A55,543-557)'
_diffrn_orient_matrix_UB_11 -0.0109903000
_diffrn_orient_matrix_UB_12 -0.2553874000
_diffrn_orient_matrix_UB_13 0.0052658000
_diffrn_orient_matrix_UB_21 0.0069669000
_diffrn_orient_matrix_UB_22 0.0262486000
_diffrn_orient_matrix_UB_23 0.0618079000
_diffrn_orient_matrix_UB_31 -0.0832300000
_diffrn_orient_matrix_UB_32 0.0359851000
_diffrn_orient_matrix_UB_33 -0.0078051000
_diffrn_radiation_monochromator mirror
_diffrn_radiation_probe x-ray
_diffrn_radiation_type 'Cu K\a'
_diffrn_radiation_wavelength 1.54184
_diffrn_reflns_av_R_equivalents 0.0174
_diffrn_reflns_av_unetI/netI 0.0141
_diffrn_reflns_Laue_measured_fraction_full 0.998
_diffrn_reflns_Laue_measured_fraction_max 0.967
_diffrn_reflns_limit_h_max 14
_diffrn_reflns_limit_h_min -22
_diffrn_reflns_limit_k_max 7
_diffrn_reflns_limit_k_min -7
_diffrn_reflns_limit_l_max 31
_diffrn_reflns_limit_l_min -30
_diffrn_reflns_number 27385
_diffrn_reflns_point_group_measured_fraction_full 0.998
_diffrn_reflns_point_group_measured_fraction_max 0.967
_diffrn_reflns_theta_full 67.684
_diffrn_reflns_theta_max 74.064
_diffrn_reflns_theta_min 2.716
_diffrn_source 'Rotating-anode X-ray tube'
_diffrn_source_type 'Rigaku (Cu) X-ray Source'
_exptl_absorpt_coefficient_mu 0.679
_exptl_absorpt_correction_T_max 1.000
_exptl_absorpt_correction_T_min 0.524
_exptl_absorpt_correction_type gaussian
_exptl_absorpt_process_details
;
CrysAlisPro 1.171.43.135a (Rigaku Oxford Diffraction, 2024)
Numerical absorption correction based on Gaussian integration over
a multifaceted crystal model.
Empirical absorption correction using spherical harmonics
as implemented in SCALE3 ABSPACK scaling algorithm
;
_exptl_crystal_colour 'clear intense yellow'
_exptl_crystal_density_diffrn 1.228
_exptl_crystal_description irregular
_exptl_crystal_F_000 1080
_exptl_crystal_size_max 0.28
_exptl_crystal_size_mid 0.2
_exptl_crystal_size_min 0.18
_refine_diff_density_max 0.304
_refine_diff_density_min -0.183
_refine_diff_density_rms 0.032
_refine_ls_extinction_coef 0.00120(15)
_refine_ls_extinction_expression Fc^*^=kFc[1+0.001xFc^2^\l^3^/sin(2\q)]^-1/4^
_refine_ls_extinction_method 'SHELXL-2019/2 (Sheldrick 2019)'
_refine_ls_goodness_of_fit_ref 1.056
_refine_ls_hydrogen_treatment constr
_refine_ls_matrix_type full
_refine_ls_number_parameters 373
_refine_ls_number_reflns 5380
_refine_ls_number_restraints 58
_refine_ls_restrained_S_all 1.059
_refine_ls_R_factor_all 0.0414
_refine_ls_R_factor_gt 0.0376
_refine_ls_shift/su_max 0.001
_refine_ls_shift/su_mean 0.000
_refine_ls_structure_factor_coef Fsqd
_refine_ls_weighting_details 'w=1/[\s^2^(Fo^2^)+(0.0490P)^2^+0.8077P] where P=(Fo^2^+2Fc^2^)/3'
_refine_ls_weighting_scheme calc
_refine_ls_wR_factor_gt 0.1001
_refine_ls_wR_factor_ref 0.1027
_reflns_Friedel_coverage 0.000
_reflns_number_gt 4800
_reflns_number_total 5380
_reflns_threshold_expression 'I > 2\s(I)'
_cod_data_source_file d5dt01240f3.cif
_cod_data_source_block hl4b
_cod_depositor_comments
;
The following automatic conversions were performed:

data item '_exptl_absorpt_correction_type' value 'Gaussian' was
changed to 'gaussian' in accordance with the
/home/data/users/saulius/crontab/automatic-downloads/rss-feeds/RSC/lib/dictionaries/cif_core.dic
dictionary named 'cif_core.dic' version 2.4.2 last updated on
2011-04-26.

Automatic conversion script
Id: cif_fix_values 8170 2020-07-09 18:12:32Z antanas 

 Adding full bibliography for 7718990--7718993.cif.
;
_cod_original_cell_volume 2729.75(5)
_cod_database_code 7718991
_shelx_shelxl_version_number 2019/3
_audit_contact_author 'Farzaneh Fadaei Tirani'
_chemical_oxdiff_formula 'C31 H36 O6'
_chemical_oxdiff_usercomment 'crystallised from DCM, EtOH'
_shelx_space_group_comment
;
The symmetry employed for this shelxl refinement is uniquely defined
by the following loop, which should always be used as a source of
symmetry information in preference to the above space-group names.
They are only intended as comments.
;
_shelx_estimated_absorpt_t_max 0.888
_shelx_estimated_absorpt_t_min 0.833
_olex2_refinement_description
;
1. Fixed Uiso
 At 1.2 times of:
  All C(H) groups, All C(H,H) groups, All C(H,H,H,H) groups
 At 1.5 times of:
  All C(H,H,H) groups, All O(H) groups
2. Restrained distances
 O3-C12A \\sim O3-C12B
 with sigma of 0.02
 C13-C12A \\sim C12B-C13
 with sigma of 0.02
 O4A-C12A \\sim O4B-C12B
 with sigma of 0.02
 O6A-C26 \\sim O6B-C26
 with sigma of 0.02
3. Uiso/Uaniso restraints and constraints
O4A \\sim O4B \\sim C12A \\sim C12B: within 2A with sigma of 0.005 and sigma
for terminal atoms of 0.01 within 2A
O6A \\sim O6B \\sim C26: within 2A with sigma of 0.005 and sigma for terminal
atoms of 0.01 within 2A
4. Others
 Sof(H2)=1-FVAR(1)
 Sof(H1)=FVAR(1)
 Sof(O4B)=Sof(C12B)=Sof(H13C)=Sof(H13D)=1-FVAR(2)
 Sof(O4A)=Sof(C12A)=Sof(H13A)=Sof(H13B)=FVAR(2)
 Sof(O6B)=1-FVAR(3)
 Sof(O6A)=FVAR(3)
5.a Secondary CH2 refined with riding coordinates:
 C13(H13A,H13B), C13(H13C,H13D), C27(H27A,H27B)
5.b Aromatic/amide H refined with riding coordinates:
 C2(H2A), C4(H4), C5(H5), C7(H7), C8(H8), C10(H10), C11(H11), C18(H18),
 C19(H19), C21(H21), C22(H22), C24(H24), C25(H25)
5.c Idealised Me refined as rotating group:
 C15(H15A,H15B,H15C), C16(H16A,H16B,H16C), C17(H17A,H17B,H17C), C29(H29A,H29B,
 H29C), C30(H30A,H30B,H30C), C31(H31A,H31B,H31C)
5.d Idealised tetrahedral OH refined as rotating group:
 O1(H1), O2(H2)
;
_olex2_submission_special_instructions 'No special instructions were received'
_oxdiff_exptl_absorpt_empirical_details
;
Empirical correction (ABSPACK) includes:
- Absorption correction using spherical harmonics
- Frame scaling
- Detector area scaling
- B-factor correction
;
_oxdiff_exptl_absorpt_empirical_full_max 1.132
_oxdiff_exptl_absorpt_empirical_full_min 0.922

loop_
_space_group_symop_operation_xyz
'x, y, z'
'-x+1/2, y+1/2, -z+1/2'
'-x, -y, -z'
'x-1/2, -y-1/2, z-1/2'

loop_
_atom_site_label
_atom_site_type_symbol
_atom_site_fract_x
_atom_site_fract_y
_atom_site_fract_z
_atom_site_U_iso_or_equiv
_atom_site_adp_type
_atom_site_occupancy
_atom_site_site_symmetry_order
_atom_site_calc_flag
_atom_site_refinement_flags_posn
_atom_site_refinement_flags_adp
_atom_site_refinement_flags_occupancy
_atom_site_disorder_assembly
_atom_site_disorder_group
O1 O 0.40001(4) -0.28485(14) 0.39023(4) 0.0318(2) Uani 1 1 d . . . . .
H1 H 0.442738 -0.298044 0.408321 0.048 Uiso 0.67(2) 1 calc R U P A 1
O2 O 0.52183(4) -0.17446(14) 0.44084(4) 0.0311(2) Uani 1 1 d . . . . .
H2 H 0.485682 -0.255558 0.427980 0.047 Uiso 0.33(2) 1 calc R U P A 2
O3 O 0.85440(5) 0.70140(18) 0.58703(4) 0.0440(3) Uani 1 1 d D . . . .
O4A O 0.8933(10) 0.791(3) 0.5085(4) 0.0459(19) Uani 0.53(6) 1 d D U P B 1
O4B O 0.8829(9) 0.832(3) 0.5126(7) 0.0482(18) Uani 0.47(6) 1 d D U P B 2
O5 O -0.01203(4) -0.07088(15) 0.19250(3) 0.0337(2) Uani 1 1 d . . . . .
O6A O -0.0351(13) 0.289(3) 0.2049(16) 0.042(4) Uani 0.078(13) 1 d D U P C 1
O6B O -0.04561(12) 0.2554(5) 0.22590(19) 0.0534(8) Uani 0.922(13) 1 d D U P C 2
C1 C 0.38522(6) -0.0708(2) 0.38050(5) 0.0270(2) Uani 1 1 d . . . . .
C2 C 0.43592(6) 0.0946(2) 0.40053(5) 0.0282(3) Uani 1 1 d . . . . .
H2A H 0.424358 0.248610 0.393348 0.034 Uiso 1 1 calc R U . . .
C3 C 0.50496(6) 0.0333(2) 0.43173(5) 0.0272(2) Uani 1 1 d . . . . .
C4 C 0.55810(6) 0.2069(2) 0.45405(5) 0.0286(3) Uani 1 1 d . . . . .
H4 H 0.543434 0.360146 0.452690 0.034 Uiso 1 1 calc R U . . .
C5 C 0.62699(6) 0.1523(2) 0.47633(5) 0.0279(2) Uani 1 1 d . . . . .
H5 H 0.639593 -0.002186 0.474939 0.033 Uiso 1 1 calc R U . . .
C6 C 0.68512(6) 0.3032(2) 0.50256(5) 0.0276(2) Uani 1 1 d . . . . .
C7 C 0.67097(6) 0.5166(2) 0.52136(5) 0.0291(3) Uani 1 1 d . . . . .
H7 H 0.622101 0.570971 0.515458 0.035 Uiso 1 1 calc R U . . .
C8 C 0.72728(6) 0.6498(2) 0.54846(5) 0.0312(3) Uani 1 1 d . . . . .
H8 H 0.717313 0.794146 0.561543 0.037 Uiso 1 1 calc R U . . .
C9 C 0.79825(6) 0.5699(2) 0.55626(5) 0.0334(3) Uani 1 1 d . . . . .
C10 C 0.81426(6) 0.3620(2) 0.53730(5) 0.0357(3) Uani 1 1 d . . . . .
H10 H 0.863467 0.311139 0.542344 0.043 Uiso 1 1 calc R U . . .
C11 C 0.75768(6) 0.2285(2) 0.51085(5) 0.0316(3) Uani 1 1 d . . . . .
H11 H 0.768204 0.084060 0.498121 0.038 Uiso 1 1 calc R U . . .
C12A C 0.8977(11) 0.816(4) 0.5568(4) 0.0393(15) Uani 0.53(6) 1 d D U P B 1
C12B C 0.9007(12) 0.808(5) 0.5601(5) 0.0423(17) Uani 0.47(6) 1 d D U P B 2
C13 C 0.96074(7) 0.9271(3) 0.59551(7) 0.0485(4) Uani 1 1 d D . . . .
H13A H 0.944091 0.965385 0.629486 0.058 Uiso 0.53(6) 1 calc R U P B 1
H13B H 0.973083 1.069707 0.579018 0.058 Uiso 0.53(6) 1 calc R U P B 1
H13C H 0.944765 0.971009 0.629387 0.058 Uiso 0.47(6) 1 calc R U P B 2
H13D H 0.971996 1.066441 0.577160 0.058 Uiso 0.47(6) 1 calc R U P B 2
C14 C 1.03072(7) 0.7832(2) 0.60984(5) 0.0378(3) Uani 1 1 d . . . . .
C15 C 1.01686(10) 0.5793(3) 0.64231(8) 0.0681(5) Uani 1 1 d . . . . .
H15A H 0.998079 0.627683 0.674298 0.102 Uiso 1 1 calc R U . . .
H15B H 1.062707 0.496415 0.653891 0.102 Uiso 1 1 calc R U . . .
H15C H 0.980807 0.481667 0.619806 0.102 Uiso 1 1 calc R U . . .
C16 C 1.05685(10) 0.7146(4) 0.55904(8) 0.0765(6) Uani 1 1 d . . . . .
H16A H 1.020589 0.615135 0.537333 0.115 Uiso 1 1 calc R U . . .
H16B H 1.103652 0.635185 0.568916 0.115 Uiso 1 1 calc R U . . .
H16C H 1.063305 0.848950 0.537851 0.115 Uiso 1 1 calc R U . . .
C17 C 1.08870(9) 0.9302(3) 0.64482(8) 0.0656(5) Uani 1 1 d . . . . .
H17A H 1.133935 0.843561 0.655693 0.098 Uiso 1 1 calc R U . . .
H17B H 1.071024 0.978991 0.677236 0.098 Uiso 1 1 calc R U . . .
H17C H 1.098347 1.062352 0.623974 0.098 Uiso 1 1 calc R U . . .
C18 C 0.31404(6) -0.0159(2) 0.34769(5) 0.0284(2) Uani 1 1 d . . . . .
H18 H 0.305179 0.134139 0.335091 0.034 Uiso 1 1 calc R U . . .
C19 C 0.26064(6) -0.1679(2) 0.33457(5) 0.0293(3) Uani 1 1 d . . . . .
H19 H 0.270255 -0.314400 0.349315 0.035 Uiso 1 1 calc R U . . .
C20 C 0.18880(6) -0.1317(2) 0.29978(5) 0.0286(3) Uani 1 1 d . . . . .
C21 C 0.13692(7) -0.3039(2) 0.29294(5) 0.0342(3) Uani 1 1 d . . . . .
H21 H 0.147804 -0.440796 0.312319 0.041 Uiso 1 1 calc R U . . .
C22 C 0.06949(7) -0.2784(2) 0.25820(5) 0.0348(3) Uani 1 1 d . . . . .
H22 H 0.034609 -0.396886 0.253775 0.042 Uiso 1 1 calc R U . . .
C23 C 0.05399(6) -0.0795(2) 0.23036(5) 0.0298(3) Uani 1 1 d . . . . .
C24 C 0.10375(6) 0.0964(2) 0.23662(5) 0.0327(3) Uani 1 1 d . . . . .
H24 H 0.092106 0.233646 0.217504 0.039 Uiso 1 1 calc R U . . .
C25 C 0.17065(6) 0.0689(2) 0.27116(5) 0.0322(3) Uani 1 1 d . . . . .
H25 H 0.205029 0.188749 0.275553 0.039 Uiso 1 1 calc R U . . .
C26 C -0.05787(6) 0.1076(2) 0.19241(5) 0.0327(3) Uani 1 1 d D U . . .
C27 C -0.12270(6) 0.0845(2) 0.14681(5) 0.0296(3) Uani 1 1 d . . . . .
H27A H -0.132463 -0.077848 0.140178 0.035 Uiso 1 1 calc R U . . .
H27B H -0.109377 0.148030 0.113632 0.035 Uiso 1 1 calc R U . . .
C28 C -0.19401(6) 0.1971(2) 0.15505(5) 0.0291(3) Uani 1 1 d . . . . .
C29 C -0.21732(8) 0.1069(3) 0.20576(6) 0.0449(3) Uani 1 1 d . . . . .
H29A H -0.220549 -0.057522 0.203775 0.067 Uiso 1 1 calc R U . . .
H29B H -0.265227 0.169327 0.208325 0.067 Uiso 1 1 calc R U . . .
H29C H -0.181204 0.150860 0.237852 0.067 Uiso 1 1 calc R U . . .
C30 C -0.25244(7) 0.1362(3) 0.10541(6) 0.0434(3) Uani 1 1 d . . . . .
H30A H -0.237529 0.192414 0.072535 0.065 Uiso 1 1 calc R U . . .
H30B H -0.299164 0.204921 0.108804 0.065 Uiso 1 1 calc R U . . .
H30C H -0.258025 -0.027620 0.103113 0.065 Uiso 1 1 calc R U . . .
C31 C -0.18657(8) 0.4528(2) 0.15830(6) 0.0457(3) Uani 1 1 d . . . . .
H31A H -0.150548 0.494000 0.190695 0.069 Uiso 1 1 calc R U . . .
H31B H -0.234023 0.519745 0.160392 0.069 Uiso 1 1 calc R U . . .
H31C H -0.170351 0.508882 0.125913 0.069 Uiso 1 1 calc R U . . .

loop_
_atom_site_aniso_label
_atom_site_aniso_U_11
_atom_site_aniso_U_22
_atom_site_aniso_U_33
_atom_site_aniso_U_23
_atom_site_aniso_U_13
_atom_site_aniso_U_12
O1 0.0268(4) 0.0275(4) 0.0388(5) 0.0018(4) 0.0008(3) 0.0011(3)
O2 0.0242(4) 0.0280(4) 0.0392(5) 0.0020(4) 0.0017(3) 0.0016(3)
O3 0.0283(5) 0.0520(6) 0.0495(6) -0.0165(5) 0.0027(4) -0.0082(4)
O4A 0.036(3) 0.051(4) 0.047(2) 0.003(2) -0.0027(16) -0.008(3)
O4B 0.029(3) 0.043(4) 0.067(3) 0.014(2) -0.005(2) 0.000(2)
O5 0.0251(4) 0.0340(5) 0.0380(5) -0.0050(4) -0.0040(3) 0.0012(3)
O6A 0.034(6) 0.037(5) 0.050(7) -0.030(5) -0.006(6) 0.001(5)
O6B 0.0341(7) 0.0598(9) 0.0597(16) -0.0311(11) -0.0073(8) 0.0067(6)
C1 0.0239(5) 0.0299(6) 0.0276(5) -0.0002(5) 0.0060(4) 0.0016(5)
C2 0.0237(5) 0.0273(6) 0.0328(6) 0.0016(5) 0.0036(4) 0.0020(4)
C3 0.0240(5) 0.0295(6) 0.0287(5) 0.0006(5) 0.0070(4) 0.0013(5)
C4 0.0249(6) 0.0279(6) 0.0326(6) 0.0015(5) 0.0044(4) 0.0010(5)
C5 0.0248(5) 0.0282(6) 0.0305(6) 0.0014(5) 0.0053(4) 0.0010(5)
C6 0.0232(5) 0.0298(6) 0.0292(6) 0.0024(5) 0.0037(4) 0.0006(5)
C7 0.0224(5) 0.0322(6) 0.0328(6) 0.0009(5) 0.0054(4) 0.0022(5)
C8 0.0287(6) 0.0314(6) 0.0341(6) -0.0033(5) 0.0075(5) -0.0004(5)
C9 0.0251(6) 0.0376(7) 0.0361(6) -0.0048(5) 0.0028(5) -0.0056(5)
C10 0.0213(5) 0.0395(7) 0.0444(7) -0.0026(6) 0.0019(5) 0.0023(5)
C11 0.0255(6) 0.0300(6) 0.0381(6) -0.0010(5) 0.0033(5) 0.0033(5)
C12A 0.022(2) 0.029(3) 0.063(3) -0.004(2) -0.002(2) -0.002(3)
C12B 0.027(3) 0.030(3) 0.066(3) 0.001(3) -0.002(2) 0.005(2)
C13 0.0290(7) 0.0380(8) 0.0733(10) -0.0130(7) -0.0028(6) -0.0029(6)
C14 0.0254(6) 0.0448(8) 0.0398(7) 0.0058(6) -0.0017(5) -0.0032(5)
C15 0.0573(10) 0.0598(11) 0.0762(12) 0.0244(9) -0.0145(9) -0.0172(9)
C16 0.0467(9) 0.1217(19) 0.0626(11) 0.0007(12) 0.0145(8) 0.0222(11)
C17 0.0366(8) 0.0736(12) 0.0767(12) 0.0072(10) -0.0135(8) -0.0195(8)
C18 0.0245(5) 0.0308(6) 0.0293(6) -0.0008(5) 0.0036(4) 0.0024(5)
C19 0.0256(6) 0.0307(6) 0.0313(6) 0.0004(5) 0.0049(4) 0.0019(5)
C20 0.0233(5) 0.0316(6) 0.0306(6) -0.0009(5) 0.0046(4) -0.0001(5)
C21 0.0303(6) 0.0272(6) 0.0428(7) 0.0021(5) 0.0012(5) -0.0005(5)
C22 0.0267(6) 0.0299(6) 0.0451(7) -0.0019(5) 0.0007(5) -0.0049(5)
C23 0.0214(5) 0.0354(7) 0.0309(6) -0.0032(5) 0.0010(4) -0.0003(5)
C24 0.0266(6) 0.0345(7) 0.0355(6) 0.0060(5) 0.0025(5) -0.0020(5)
C25 0.0232(5) 0.0355(7) 0.0365(6) 0.0034(5) 0.0024(5) -0.0063(5)
C26 0.0251(6) 0.0343(7) 0.0378(6) -0.0066(5) 0.0043(5) -0.0013(5)
C27 0.0240(6) 0.0312(6) 0.0325(6) -0.0041(5) 0.0030(5) -0.0004(5)
C28 0.0242(5) 0.0301(6) 0.0323(6) -0.0030(5) 0.0041(4) 0.0003(5)
C29 0.0425(7) 0.0545(9) 0.0408(7) -0.0023(7) 0.0157(6) -0.0042(7)
C30 0.0280(6) 0.0548(9) 0.0439(7) -0.0118(7) -0.0016(5) 0.0080(6)
C31 0.0462(8) 0.0312(7) 0.0577(9) -0.0037(6) 0.0053(7) 0.0053(6)

loop_
_atom_type_symbol
_atom_type_description
_atom_type_scat_dispersion_real
_atom_type_scat_dispersion_imag
_atom_type_scat_source
C C 0.0181 0.0091 'International Tables Vol C Tables 4.2.6.8 and 6.1.1.4'
H H 0.0000 0.0000 'International Tables Vol C Tables 4.2.6.8 and 6.1.1.4'
O O 0.0492 0.0322 'International Tables Vol C Tables 4.2.6.8 and 6.1.1.4'

loop_
_exptl_crystal_face_index_h
_exptl_crystal_face_index_k
_exptl_crystal_face_index_l
_exptl_crystal_face_perp_dist
-1 0 0 0.1248
0 0 -1 0.0732
0 -1 0 0.0846
-1 0 1 0.0671
5 0 -2 0.1392
1 0 -2 0.1020
-1 0 2 0.0793
1 0 2 0.0900
1 2 2 0.0941
-1 -2 -2 0.0847
1 -2 -2 0.0968
-2 1 1 0.1342
2 1 1 0.1162
2 -1 -1 0.1029
1 1 -2 0.0975
0 1 -2 0.1074
-2 -1 2 0.1012
0 1 5 0.0792

loop_
_geom_angle_atom_site_label_1
_geom_angle_atom_site_label_2
_geom_angle_atom_site_label_3
_geom_angle
_geom_angle_site_symmetry_1
_geom_angle_site_symmetry_3
_geom_angle_publ_flag
C1 O1 H1 109.5 . . ?
C3 O2 H2 109.5 . . ?
C12A O3 C9 114.8(4) . . ?
C12B O3 C9 117.6(6) . . ?
C26 O5 C23 119.81(9) . . ?
O1 C1 C2 120.98(10) . . ?
O1 C1 C18 117.22(10) . . ?
C2 C1 C18 121.80(11) . . ?
C1 C2 H2A 120.0 . . ?
C1 C2 C3 119.91(11) . . ?
C3 C2 H2A 120.0 . . ?
O2 C3 C2 120.67(11) . . ?
O2 C3 C4 119.06(10) . . ?
C2 C3 C4 120.27(11) . . ?
C3 C4 H4 119.6 . . ?
C5 C4 C3 120.80(11) . . ?
C5 C4 H4 119.6 . . ?
C4 C5 H5 116.3 . . ?
C4 C5 C6 127.38(11) . . ?
C6 C5 H5 116.3 . . ?
C7 C6 C5 122.57(10) . . ?
C7 C6 C11 118.55(11) . . ?
C11 C6 C5 118.84(11) . . ?
C6 C7 H7 119.6 . . ?
C8 C7 C6 120.77(11) . . ?
C8 C7 H7 119.6 . . ?
C7 C8 H8 120.5 . . ?
C9 C8 C7 119.08(12) . . ?
C9 C8 H8 120.5 . . ?
C8 C9 O3 118.32(11) . . ?
C10 C9 O3 119.97(11) . . ?
C10 C9 C8 121.62(11) . . ?
C9 C10 H10 120.5 . . ?
C9 C10 C11 119.03(11) . . ?
C11 C10 H10 120.5 . . ?
C6 C11 H11 119.5 . . ?
C10 C11 C6 120.92(12) . . ?
C10 C11 H11 119.5 . . ?
O3 C12A C13 108.8(7) . . ?
O4A C12A O3 123.8(10) . . ?
O4A C12A C13 125.9(10) . . ?
O3 C12B C13 114.1(9) . . ?
O4B C12B O3 118.6(13) . . ?
O4B C12B C13 125.7(12) . . ?
C12A C13 H13A 108.6 . . ?
C12A C13 H13B 108.6 . . ?
C12A C13 C14 114.9(12) . . ?
C12B C13 H13C 109.1 . . ?
C12B C13 H13D 109.1 . . ?
C12B C13 C14 112.6(14) . . ?
H13A C13 H13B 107.5 . . ?
H13C C13 H13D 107.8 . . ?
C14 C13 H13A 108.6 . . ?
C14 C13 H13B 108.6 . . ?
C14 C13 H13C 109.1 . . ?
C14 C13 H13D 109.1 . . ?
C15 C14 C13 110.23(13) . . ?
C15 C14 C17 108.90(13) . . ?
C16 C14 C13 110.45(13) . . ?
C16 C14 C15 110.93(16) . . ?
C16 C14 C17 109.47(14) . . ?
C17 C14 C13 106.76(13) . . ?
C14 C15 H15A 109.5 . . ?
C14 C15 H15B 109.5 . . ?
C14 C15 H15C 109.5 . . ?
H15A C15 H15B 109.5 . . ?
H15A C15 H15C 109.5 . . ?
H15B C15 H15C 109.5 . . ?
C14 C16 H16A 109.5 . . ?
C14 C16 H16B 109.5 . . ?
C14 C16 H16C 109.5 . . ?
H16A C16 H16B 109.5 . . ?
H16A C16 H16C 109.5 . . ?
H16B C16 H16C 109.5 . . ?
C14 C17 H17A 109.5 . . ?
C14 C17 H17B 109.5 . . ?
C14 C17 H17C 109.5 . . ?
H17A C17 H17B 109.5 . . ?
H17A C17 H17C 109.5 . . ?
H17B C17 H17C 109.5 . . ?
C1 C18 H18 118.7 . . ?
C19 C18 C1 122.70(12) . . ?
C19 C18 H18 118.7 . . ?
C18 C19 H19 116.7 . . ?
C18 C19 C20 126.70(12) . . ?
C20 C19 H19 116.7 . . ?
C21 C20 C19 119.76(11) . . ?
C21 C20 C25 117.98(11) . . ?
C25 C20 C19 122.22(11) . . ?
C20 C21 H21 119.4 . . ?
C22 C21 C20 121.11(12) . . ?
C22 C21 H21 119.4 . . ?
C21 C22 H22 120.4 . . ?
C23 C22 C21 119.17(11) . . ?
C23 C22 H22 120.4 . . ?
C22 C23 O5 116.52(11) . . ?
C22 C23 C24 121.41(11) . . ?
C24 C23 O5 121.90(11) . . ?
C23 C24 H24 120.6 . . ?
C25 C24 C23 118.88(12) . . ?
C25 C24 H24 120.6 . . ?
C20 C25 H25 119.3 . . ?
C24 C25 C20 121.45(11) . . ?
C24 C25 H25 119.3 . . ?
O5 C26 C27 109.97(10) . . ?
O6A C26 O5 121.2(11) . . ?
O6A C26 C27 118.8(12) . . ?
O6B C26 O5 122.14(14) . . ?
O6B C26 C27 127.88(14) . . ?
C26 C27 H27A 108.2 . . ?
C26 C27 H27B 108.2 . . ?
C26 C27 C28 116.46(10) . . ?
H27A C27 H27B 107.3 . . ?
C28 C27 H27A 108.2 . . ?
C28 C27 H27B 108.2 . . ?
C29 C28 C27 110.74(10) . . ?
C29 C28 C30 109.02(11) . . ?
C29 C28 C31 110.09(12) . . ?
C30 C28 C27 106.47(10) . . ?
C31 C28 C27 111.65(10) . . ?
C31 C28 C30 108.76(11) . . ?
C28 C29 H29A 109.5 . . ?
C28 C29 H29B 109.5 . . ?
C28 C29 H29C 109.5 . . ?
H29A C29 H29B 109.5 . . ?
H29A C29 H29C 109.5 . . ?
H29B C29 H29C 109.5 . . ?
C28 C30 H30A 109.5 . . ?
C28 C30 H30B 109.5 . . ?
C28 C30 H30C 109.5 . . ?
H30A C30 H30B 109.5 . . ?
H30A C30 H30C 109.5 . . ?
H30B C30 H30C 109.5 . . ?
C28 C31 H31A 109.5 . . ?
C28 C31 H31B 109.5 . . ?
C28 C31 H31C 109.5 . . ?
H31A C31 H31B 109.5 . . ?
H31A C31 H31C 109.5 . . ?
H31B C31 H31C 109.5 . . ?

loop_
_geom_bond_atom_site_label_1
_geom_bond_atom_site_label_2
_geom_bond_distance
_geom_bond_site_symmetry_2
_geom_bond_publ_flag
O1 H1 0.8400 . ?
O1 C1 1.3145(14) . ?
O2 H2 0.8400 . ?
O2 C3 1.2838(15) . ?
O3 C9 1.4101(15) . ?
O3 C12A 1.388(9) . ?
O3 C12B 1.352(11) . ?
O4A C12A 1.211(10) . ?
O4B C12B 1.186(12) . ?
O5 C23 1.4019(13) . ?
O5 C26 1.3614(15) . ?
O6A C26 1.178(14) . ?
O6B C26 1.207(2) . ?
C1 C2 1.3883(16) . ?
C1 C18 1.4561(15) . ?
C2 H2A 0.9500 . ?
C2 C3 1.4175(16) . ?
C3 C4 1.4641(16) . ?
C4 H4 0.9500 . ?
C4 C5 1.3366(16) . ?
C5 H5 0.9500 . ?
C5 C6 1.4608(16) . ?
C6 C7 1.3969(17) . ?
C6 C11 1.3993(16) . ?
C7 H7 0.9500 . ?
C7 C8 1.3832(17) . ?
C8 H8 0.9500 . ?
C8 C9 1.3825(17) . ?
C9 C10 1.3779(18) . ?
C10 H10 0.9500 . ?
C10 C11 1.3820(18) . ?
C11 H11 0.9500 . ?
C12A C13 1.523(9) . ?
C12B C13 1.468(11) . ?
C13 H13A 0.9900 . ?
C13 H13B 0.9900 . ?
C13 H13C 0.9900 . ?
C13 H13D 0.9900 . ?
C13 C14 1.5420(19) . ?
C14 C15 1.511(2) . ?
C14 C16 1.508(2) . ?
C14 C17 1.528(2) . ?
C15 H15A 0.9800 . ?
C15 H15B 0.9800 . ?
C15 H15C 0.9800 . ?
C16 H16A 0.9800 . ?
C16 H16B 0.9800 . ?
C16 H16C 0.9800 . ?
C17 H17A 0.9800 . ?
C17 H17B 0.9800 . ?
C17 H17C 0.9800 . ?
C18 H18 0.9500 . ?
C18 C19 1.3367(17) . ?
C19 H19 0.9500 . ?
C19 C20 1.4651(16) . ?
C20 C21 1.3953(17) . ?
C20 C25 1.3995(17) . ?
C21 H21 0.9500 . ?
C21 C22 1.3915(17) . ?
C22 H22 0.9500 . ?
C22 C23 1.3755(18) . ?
C23 C24 1.3863(17) . ?
C24 H24 0.9500 . ?
C24 C25 1.3830(16) . ?
C25 H25 0.9500 . ?
C26 C27 1.5008(16) . ?
C27 H27A 0.9900 . ?
C27 H27B 0.9900 . ?
C27 C28 1.5370(16) . ?
C28 C29 1.5215(18) . ?
C28 C30 1.5311(16) . ?
C28 C31 1.5274(18) . ?
C29 H29A 0.9800 . ?
C29 H29B 0.9800 . ?
C29 H29C 0.9800 . ?
C30 H30A 0.9800 . ?
C30 H30B 0.9800 . ?
C30 H30C 0.9800 . ?
C31 H31A 0.9800 . ?
C31 H31B 0.9800 . ?
C31 H31C 0.9800 . ?

loop_
_geom_torsion_atom_site_label_1
_geom_torsion_atom_site_label_2
_geom_torsion_atom_site_label_3
_geom_torsion_atom_site_label_4
_geom_torsion
_geom_torsion_site_symmetry_1
_geom_torsion_site_symmetry_2
_geom_torsion_site_symmetry_3
_geom_torsion_site_symmetry_4
_geom_torsion_publ_flag
O1 C1 C2 C3 0.36(17) . . . . ?
O1 C1 C18 C19 10.32(17) . . . . ?
O2 C3 C4 C5 10.28(17) . . . . ?
O3 C9 C10 C11 175.05(12) . . . . ?
O3 C12A C13 C14 91.3(18) . . . . ?
O3 C12B C13 C14 94(2) . . . . ?
O4A C12A C13 C14 -75(3) . . . . ?
O4B C12B C13 C14 -101(4) . . . . ?
O5 C23 C24 C25 -174.24(11) . . . . ?
O5 C26 C27 C28 152.31(10) . . . . ?
O6A C26 C27 C28 -62(2) . . . . ?
O6B C26 C27 C28 -26.4(4) . . . . ?
C1 C2 C3 O2 1.37(17) . . . . ?
C1 C2 C3 C4 -178.60(10) . . . . ?
C1 C18 C19 C20 -176.85(11) . . . . ?
C2 C1 C18 C19 -170.12(11) . . . . ?
C2 C3 C4 C5 -169.75(11) . . . . ?
C3 C4 C5 C6 -176.73(11) . . . . ?
C4 C5 C6 C7 18.60(19) . . . . ?
C4 C5 C6 C11 -163.57(12) . . . . ?
C5 C6 C7 C8 176.66(11) . . . . ?
C5 C6 C11 C10 -177.57(11) . . . . ?
C6 C7 C8 C9 0.74(18) . . . . ?
C7 C6 C11 C10 0.35(18) . . . . ?
C7 C8 C9 O3 -175.91(11) . . . . ?
C7 C8 C9 C10 0.6(2) . . . . ?
C8 C9 C10 C11 -1.4(2) . . . . ?
C9 O3 C12A O4A -7(4) . . . . ?
C9 O3 C12A C13 -173.5(11) . . . . ?
C9 O3 C12B O4B 18(4) . . . . ?
C9 O3 C12B C13 -175.6(14) . . . . ?
C9 C10 C11 C6 0.9(2) . . . . ?
C11 C6 C7 C8 -1.17(18) . . . . ?
C12A O3 C9 C8 -104.2(15) . . . . ?
C12A O3 C9 C10 79.2(15) . . . . ?
C12A C13 C14 C15 -66.4(4) . . . . ?
C12A C13 C14 C16 56.5(4) . . . . ?
C12A C13 C14 C17 175.5(4) . . . . ?
C12B O3 C9 C8 -107.5(17) . . . . ?
C12B O3 C9 C10 76.0(17) . . . . ?
C12B C13 C14 C15 -63.8(5) . . . . ?
C12B C13 C14 C16 59.1(5) . . . . ?
C12B C13 C14 C17 178.1(5) . . . . ?
C18 C1 C2 C3 -179.18(10) . . . . ?
C18 C19 C20 C21 -175.61(12) . . . . ?
C18 C19 C20 C25 6.72(19) . . . . ?
C19 C20 C21 C22 -176.97(12) . . . . ?
C19 C20 C25 C24 177.07(12) . . . . ?
C20 C21 C22 C23 -0.2(2) . . . . ?
C21 C20 C25 C24 -0.64(18) . . . . ?
C21 C22 C23 O5 174.64(11) . . . . ?
C21 C22 C23 C24 -0.68(19) . . . . ?
C22 C23 C24 C25 0.83(19) . . . . ?
C23 O5 C26 O6A 32(3) . . . . ?
C23 O5 C26 O6B -4.0(4) . . . . ?
C23 O5 C26 C27 177.23(10) . . . . ?
C23 C24 C25 C20 -0.15(19) . . . . ?
C25 C20 C21 C22 0.80(19) . . . . ?
C26 O5 C23 C22 131.87(12) . . . . ?
C26 O5 C23 C24 -52.83(16) . . . . ?
C26 C27 C28 C29 -57.74(15) . . . . ?
C26 C27 C28 C30 -176.12(11) . . . . ?
C26 C27 C28 C31 65.32(15) . . . . ?

loop_
_exptl_oxdiff_crystal_face_indexfrac_h
_exptl_oxdiff_crystal_face_indexfrac_k
_exptl_oxdiff_crystal_face_indexfrac_l
_exptl_oxdiff_crystal_face_x
_exptl_oxdiff_crystal_face_y
_exptl_oxdiff_crystal_face_z
-1.0003 -0.0000 -0.0000 0.0110 -0.0070 0.0833
0.0001 -0.0001 -1.0004 -0.0053 -0.0618 0.0078
-0.0004 -1.0004 0.0019 0.2555 -0.0261 -0.0360
-1.0004 0.0000 1.0004 0.0163 0.0549 0.0755
5.0016 0.0001 -2.0007 -0.0655 -0.0888 -0.4007
1.0005 -0.0001 -2.0008 -0.0215 -0.1167 -0.0677
-1.0005 0.0001 2.0008 0.0215 0.1167 0.0677
1.0000 0.0001 2.0009 -0.0005 0.1306 -0.0988
1.0008 2.0008 1.9972 -0.5115 0.1829 -0.0269
-1.0008 -2.0008 -1.9972 0.5115 -0.1829 0.0269
0.9998 -2.0008 -1.9971 0.4895 -0.1690 -0.1396
-2.0003 1.0003 0.9985 -0.2282 0.0740 0.1947
2.0008 1.0005 0.9987 -0.2722 0.1019 -0.1383
2.0003 -1.0003 -0.9985 0.2282 -0.0740 -0.1947
1.0009 1.0003 -2.0027 -0.2770 -0.0906 -0.0317
0.0006 1.0002 -2.0027 -0.2660 -0.0975 0.0516
-2.0012 -1.0003 2.0026 0.2880 0.0836 0.1149
-0.0003 1.0006 5.0003 -0.2292 0.3353 -0.0030
